data_4076923
loop_
_publ_author_name
'Goh, Lai Yoong'
'Weng, Zhiqiang'
'Hor, Andy T. S.'
'Leong, Weng Kee'

_publ_section_title
;
 Organometallic Radical-Initiated Carbon&#x2212;Sulfur Bond Cleavage and
 Carbon&#x2212;Carbon Coupling in Dithiocarbamate and Thiocarbenoid
 Cyclopentadienylchromium Complexes
;
_journal_issue 21
_journal_name_full Organometallics
_journal_page_first 4408
_journal_paper_doi 10.1021/om020294s
_journal_volume 21
_journal_year 2002
_chemical_formula_sum 'C28 H34 Cr4 N O2 S2'
_chemical_formula_weight 688.68
_chemical_name_systematic
; 
 ? 
;
_space_group_IT_number 62
_symmetry_cell_setting orthorhombic
_symmetry_space_group_name_Hall '-P 2ac 2n'
_symmetry_space_group_name_H-M 'P n m a'
_atom_sites_solution_hydrogens geom
_atom_sites_solution_primary direct
_atom_sites_solution_secondary difmap
_audit_creation_method SHELXL-97
_cell_angle_alpha 90.00
_cell_angle_beta 90.00
_cell_angle_gamma 90.00
_cell_formula_units_Z 4
_cell_length_a 17.3950(15)
_cell_length_b 10.6646(9)
_cell_length_c 14.7196(13)
_cell_measurement_reflns_used 2286
_cell_measurement_temperature 153(2)
_cell_measurement_theta_max 28.34
_cell_measurement_theta_min 2.34
_cell_volume 2730.6(4)
_computing_cell_refinement 'Bruker SMART'
_computing_data_collection 'Bruker SMART'
_computing_data_reduction 'Bruker SHELXTL'
_computing_molecular_graphics 'Bruker SHELXTL'
_computing_publication_material 'Bruker SHELXTL'
_computing_structure_refinement 'Bruker SHELXTL'
_computing_structure_solution 'Bruker SHELXTL'
_diffrn_ambient_temperature 153(2)
_diffrn_measured_fraction_theta_full 1.000
_diffrn_measured_fraction_theta_max 1.000
_diffrn_measurement_device_type 'CCD area detector'
_diffrn_measurement_method 'phi and omega scans'
_diffrn_radiation_monochromator graphite
_diffrn_radiation_source 'fine-focus sealed tube'
_diffrn_radiation_type MoK\a
_diffrn_radiation_wavelength 0.71073
_diffrn_reflns_av_R_equivalents 0.1062
_diffrn_reflns_av_sigmaI/netI 0.0541
_diffrn_reflns_limit_h_max 20
_diffrn_reflns_limit_h_min 0
_diffrn_reflns_limit_k_max 12
_diffrn_reflns_limit_k_min 0
_diffrn_reflns_limit_l_max 17
_diffrn_reflns_limit_l_min 0
_diffrn_reflns_number 19114
_diffrn_reflns_theta_full 25.03
_diffrn_reflns_theta_max 25.03
_diffrn_reflns_theta_min 2.34
_exptl_absorpt_coefficient_mu 1.730
_exptl_absorpt_correction_T_max 0.801496
_exptl_absorpt_correction_T_min 0.602529
_exptl_absorpt_correction_type SADABS
_exptl_crystal_colour black
_exptl_crystal_density_diffrn 1.675
_exptl_crystal_density_method 'not measured'
_exptl_crystal_description block
_exptl_crystal_F_000 1412
_exptl_crystal_size_max 0.39
_exptl_crystal_size_mid 0.20
_exptl_crystal_size_min 0.19
_refine_diff_density_max 1.356
_refine_diff_density_min -0.809
_refine_diff_density_rms 0.176
_refine_ls_extinction_method none
_refine_ls_goodness_of_fit_ref 1.145
_refine_ls_hydrogen_treatment mixed
_refine_ls_matrix_type full
_refine_ls_number_parameters 171
_refine_ls_number_reflns 2555
_refine_ls_number_restraints 2
_refine_ls_restrained_S_all 1.145
_refine_ls_R_factor_all 0.1036
_refine_ls_R_factor_gt 0.0850
_refine_ls_shift/su_max 0.007
_refine_ls_shift/su_mean 0.001
_refine_ls_structure_factor_coef Fsqd
_refine_ls_weighting_details 'calc w=1/[\s^2^(Fo^2^)+(0.0993P)^2^+15.6154P] where P=(Fo^2^+2Fc^2^)/3'
_refine_ls_weighting_scheme calc
_refine_ls_wR_factor_gt 0.2066
_refine_ls_wR_factor_ref 0.2170
_reflns_number_gt 2056
_reflns_number_total 2555
_reflns_threshold_expression >2sigma(I)
_cod_data_source_file om020294s.cif
_cod_data_source_block zq42
_cod_depositor_comments
;
The following automatic conversions were performed:

'_symmetry_cell_setting' value 'Orthorhombic' changed to
'orthorhombic' according to
/home/saulius/struct/CIF-dictionaries/cif_core.dic dictionary named
'cif_core.dic' version 2.4.1 from 2010-06-29.

Automatic conversion script
Id: cif_fix_values 1715 2011-07-08 13:25:40Z adriana 
;
_cod_original_sg_symbol_H-M 'Pnma '
_cod_database_code 4076923

loop_
_symmetry_equiv_pos_as_xyz
'x, y, z'
'-x+1/2, -y, z+1/2'
'-x, y+1/2, -z'
'x+1/2, -y+1/2, -z+1/2'
'-x, -y, -z'
'x-1/2, y, -z-1/2'
'x, -y-1/2, z'
'-x-1/2, y-1/2, z-1/2'

loop_
_atom_site_label
_atom_site_type_symbol
_atom_site_fract_x
_atom_site_fract_y
_atom_site_fract_z
_atom_site_U_iso_or_equiv
_atom_site_adp_type
_atom_site_occupancy
_atom_site_symmetry_multiplicity
_atom_site_calc_flag
_atom_site_refinement_flags
_atom_site_disorder_assembly
_atom_site_disorder_group
Cr1 Cr 0.37654(9) 0.2500 0.45910(12) 0.0238(5) Uani 1 2 d S . .
Cr2 Cr 0.22672(10) 0.2500 0.39911(13) 0.0297(5) Uani 1 2 d S . .
Cr3 Cr 0.33632(7) 0.12413(11) 0.30056(8) 0.0272(4) Uani 1 1 d . . .
S4 S 0.29665(12) 0.0834(2) 0.44324(15) 0.0355(6) Uani 1 1 d . . .
O3 O 0.4860(7) 0.2500 0.3134(5) 0.050(3) Uani 1 2 d S . .
N1 N 0.2051(6) 0.2500 0.1934(7) 0.034(2) Uani 1 2 d S . .
C3 C 0.4319(7) 0.2500 0.3385(8) 0.027(2) Uiso 1 2 d S . .
C1 C 0.2635(6) 0.2500 0.2552(8) 0.026(2) Uani 1 2 d S . .
C2 C 0.1685(5) 0.1372(10) 0.1602(7) 0.045(2) Uani 1 1 d . . .
H2A H 0.1822 0.1245 0.0963 0.068 Uiso 1 1 calc R . .
H2B H 0.1126 0.1456 0.1658 0.068 Uiso 1 1 calc R . .
H2C H 0.1860 0.0653 0.1961 0.068 Uiso 1 1 calc R . .
C11 C 0.4856(5) 0.1865(9) 0.5197(6) 0.047(2) Uani 1 1 d . . .
H11 H 0.5207 0.1348 0.4874 0.057 Uiso 1 1 calc R . .
C12 C 0.4270(6) 0.1449(10) 0.5736(7) 0.058(3) Uani 1 1 d . . .
H12 H 0.4142 0.0600 0.5859 0.070 Uiso 1 1 calc R . .
C13 C 0.3901(9) 0.2500 0.6068(10) 0.084(7) Uani 1 2 d S . .
H13 H 0.3466 0.2500 0.6459 0.100 Uiso 1 2 calc SR . .
C21 C 0.1412(7) 0.2500 0.5146(10) 0.053(4) Uani 1 2 d S . .
H21 H 0.1571 0.2500 0.5764 0.063 Uiso 1 2 calc SR . .
C22 C 0.1277(5) 0.1469(12) 0.4621(8) 0.057(3) Uani 1 1 d . . .
H22 H 0.1315 0.0623 0.4818 0.069 Uiso 1 1 calc R . .
C23 C 0.1074(5) 0.1857(11) 0.3749(7) 0.057(3) Uani 1 1 d . . .
H23 H 0.0958 0.1329 0.3248 0.069 Uiso 1 1 calc R . .
C31 C 0.3117(6) -0.0570(8) 0.2325(7) 0.047(2) Uani 1 1 d . . .
H31 H 0.2622 -0.0945 0.2355 0.057 Uiso 1 1 calc R . .
C32 C 0.3718(6) -0.0790(8) 0.2920(7) 0.046(2) Uani 1 1 d . . .
H32 H 0.3712 -0.1346 0.3424 0.055 Uiso 1 1 calc R . .
C33 C 0.4329(5) -0.0052(8) 0.2645(7) 0.047(2) Uani 1 1 d . . .
H33 H 0.4817 -0.0020 0.2934 0.057 Uiso 1 1 calc R . .
C34 C 0.4120(5) 0.0640(10) 0.1875(6) 0.047(2) Uani 1 1 d . . .
H34 H 0.4433 0.1223 0.1557 0.057 Uiso 1 1 calc R . .
C35 C 0.3363(5) 0.0311(9) 0.1664(6) 0.045(2) Uani 1 1 d . . .
H35 H 0.3068 0.0620 0.1170 0.053 Uiso 1 1 calc R . .
O10 O 0.4314(14) 0.203(2) 0.8482(17) 0.130(6) Uiso 0.50 1 d PD A -1
C20 C 0.4401(18) 0.296(3) 0.935(2) 0.118(5) Uiso 0.50 1 d PD A -1
H20A H 0.4834 0.2701 0.9747 0.142 Uiso 0.50 1 calc PR A -1
H20B H 0.4486 0.3839 0.9155 0.142 Uiso 0.50 1 calc PR A -1
C30 C 0.3706(17) 0.285(3) 0.981(2) 0.118(5) Uiso 0.50 1 d PD A -1
H30A H 0.3505 0.3677 0.9992 0.142 Uiso 0.50 1 calc PR A -1
H30B H 0.3760 0.2312 1.0354 0.142 Uiso 0.50 1 calc PR A -1
C40 C 0.3163(18) 0.221(4) 0.9078(19) 0.118(5) Uiso 0.50 1 d PD A -1
H40A H 0.3186 0.1281 0.9114 0.142 Uiso 0.50 1 calc PR A -1
H40B H 0.2623 0.2485 0.9147 0.142 Uiso 1 2 calc SR A -1
C50 C 0.3480(15) 0.264(6) 0.8285(19) 0.118(5) Uiso 0.50 1 d PD A -1
H50A H 0.3496 0.3570 0.8253 0.142 Uiso 0.50 1 calc PR A -1
H50B H 0.3229 0.2295 0.7736 0.142 Uiso 0.50 1 calc PR A -1

loop_
_atom_site_aniso_label
_atom_site_aniso_U_11
_atom_site_aniso_U_22
_atom_site_aniso_U_33
_atom_site_aniso_U_23
_atom_site_aniso_U_13
_atom_site_aniso_U_12
Cr1 0.0214(9) 0.0237(9) 0.0262(10) 0.000 -0.0084(7) 0.000
Cr2 0.0224(9) 0.0309(10) 0.0357(11) 0.000 -0.0097(8) 0.000
Cr3 0.0312(7) 0.0200(6) 0.0305(7) -0.0022(5) -0.0112(5) 0.0006(5)
S4 0.0327(12) 0.0339(11) 0.0398(13) 0.0061(9) -0.0084(9) -0.0053(9)
O3 0.099(9) 0.029(5) 0.021(5) 0.000 0.001(5) 0.000
N1 0.031(5) 0.038(6) 0.034(6) 0.000 -0.009(4) 0.000
C1 0.022(5) 0.026(5) 0.030(6) 0.000 -0.010(5) 0.000
C2 0.024(4) 0.067(7) 0.045(5) -0.015(5) -0.006(4) 0.004(4)
C11 0.037(5) 0.060(6) 0.044(6) -0.009(4) -0.022(4) 0.020(4)
C12 0.061(7) 0.054(7) 0.061(7) 0.023(5) -0.035(6) -0.013(5)
C13 0.038(9) 0.19(2) 0.025(8) 0.000 0.003(7) 0.000
C21 0.023(7) 0.096(12) 0.039(8) 0.000 0.002(6) 0.000
C22 0.029(5) 0.075(8) 0.067(7) 0.018(6) 0.001(5) -0.003(5)
C23 0.020(4) 0.101(8) 0.050(6) -0.025(5) 0.003(4) -0.016(4)
C31 0.044(5) 0.032(5) 0.066(7) -0.021(5) -0.005(5) 0.001(4)
C32 0.069(7) 0.022(4) 0.048(6) -0.006(4) -0.008(5) 0.008(4)
C33 0.037(5) 0.042(5) 0.063(6) 0.001(5) -0.016(5) 0.008(4)
C34 0.035(5) 0.058(6) 0.049(6) -0.002(5) 0.004(4) 0.017(4)
C35 0.047(5) 0.054(6) 0.033(5) -0.014(4) -0.007(4) 0.020(5)

loop_
_atom_type_symbol
_atom_type_description
_atom_type_scat_dispersion_real
_atom_type_scat_dispersion_imag
_atom_type_scat_source
C C 0.0033 0.0016 'International Tables Vol C Tables 4.2.6.8 and 6.1.1.4'
H H 0.0000 0.0000 'International Tables Vol C Tables 4.2.6.8 and 6.1.1.4'
N N 0.0061 0.0033 'International Tables Vol C Tables 4.2.6.8 and 6.1.1.4'
O O 0.0106 0.0060 'International Tables Vol C Tables 4.2.6.8 and 6.1.1.4'
S S 0.1246 0.1234 'International Tables Vol C Tables 4.2.6.8 and 6.1.1.4'
Cr Cr 0.3209 0.6236 'International Tables Vol C Tables 4.2.6.8 and 6.1.1.4'

loop_
_geom_angle_atom_site_label_1
_geom_angle_atom_site_label_2
_geom_angle_atom_site_label_3
_geom_angle
_geom_angle_site_symmetry_1
_geom_angle_site_symmetry_3
C3 Cr1 C13 145.3(5) . .
C3 Cr1 C11 86.9(4) . .
C13 Cr1 C11 60.3(5) . .
C3 Cr1 C11 86.9(4) . 7_565
C13 Cr1 C11 60.3(5) . 7_565
C11 Cr1 C11 35.8(5) . 7_565
C3 Cr1 C12 118.8(4) . 7_565
C13 Cr1 C12 36.7(4) . 7_565
C11 Cr1 C12 60.2(4) . 7_565
C11 Cr1 C12 36.1(4) 7_565 7_565
C3 Cr1 C12 118.8(4) . .
C13 Cr1 C12 36.7(4) . .
C11 Cr1 C12 36.1(4) . .
C11 Cr1 C12 60.2(4) 7_565 .
C12 Cr1 C12 61.0(6) 7_565 .
C3 Cr1 S4 101.6(2) . .
C13 Cr1 S4 99.7(3) . .
C11 Cr1 S4 109.2(3) . .
C11 Cr1 S4 144.1(3) 7_565 .
C12 Cr1 S4 136.1(4) 7_565 .
C12 Cr1 S4 85.7(3) . .
C3 Cr1 S4 101.6(2) . 7_565
C13 Cr1 S4 99.7(3) . 7_565
C11 Cr1 S4 144.1(3) . 7_565
C11 Cr1 S4 109.2(3) 7_565 7_565
C12 Cr1 S4 85.7(3) 7_565 7_565
C12 Cr1 S4 136.1(3) . 7_565
S4 Cr1 S4 103.18(13) . 7_565
C3 Cr1 Cr2 99.8(3) . .
C13 Cr1 Cr2 114.9(4) . .
C11 Cr1 Cr2 161.0(3) . .
C11 Cr1 Cr2 161.0(3) 7_565 .
C12 Cr1 Cr2 128.5(3) 7_565 .
C12 Cr1 Cr2 128.5(3) . .
S4 Cr1 Cr2 52.17(6) . .
S4 Cr1 Cr2 52.17(6) 7_565 .
C3 Cr1 Cr3 51.9(3) . .
C13 Cr1 Cr3 149.45(14) . .
C11 Cr1 Cr3 114.1(2) . .
C11 Cr1 Cr3 134.8(3) 7_565 .
C12 Cr1 Cr3 170.4(3) 7_565 .
C12 Cr1 Cr3 119.7(3) . .
S4 Cr1 Cr3 51.78(7) . .
S4 Cr1 Cr3 97.91(8) 7_565 .
Cr2 Cr1 Cr3 59.51(5) . .
C3 Cr1 Cr3 51.9(3) . 7_565
C13 Cr1 Cr3 149.45(14) . 7_565
C11 Cr1 Cr3 134.8(3) . 7_565
C11 Cr1 Cr3 114.1(2) 7_565 7_565
C12 Cr1 Cr3 119.7(3) 7_565 7_565
C12 Cr1 Cr3 170.4(3) . 7_565
S4 Cr1 Cr3 97.91(8) . 7_565
S4 Cr1 Cr3 51.78(7) 7_565 7_565
Cr2 Cr1 Cr3 59.51(5) . 7_565
Cr3 Cr1 Cr3 57.71(6) . 7_565
C1 Cr2 C23 96.7(4) . 7_565
C1 Cr2 C23 96.7(4) . .
C23 Cr2 C23 36.1(6) 7_565 .
C1 Cr2 C22 128.1(4) . .
C23 Cr2 C22 59.9(4) 7_565 .
C23 Cr2 C22 36.4(4) . .
C1 Cr2 C22 128.1(4) . 7_565
C23 Cr2 C22 36.4(4) 7_565 7_565
C23 Cr2 C22 59.9(4) . 7_565
C22 Cr2 C22 58.7(6) . 7_565
C1 Cr2 S4 96.89(18) . 7_565
C23 Cr2 S4 108.0(3) 7_565 7_565
C23 Cr2 S4 142.9(3) . 7_565
C22 Cr2 S4 133.1(3) . 7_565
C22 Cr2 S4 84.8(3) 7_565 7_565
C1 Cr2 S4 96.89(18) . .
C23 Cr2 S4 142.9(3) 7_565 .
C23 Cr2 S4 108.0(3) . .
C22 Cr2 S4 84.8(3) . .
C22 Cr2 S4 133.1(3) 7_565 .
S4 Cr2 S4 104.37(13) 7_565 .
C1 Cr2 C21 155.6(4) . .
C23 Cr2 C21 60.3(4) 7_565 .
C23 Cr2 C21 60.3(4) . .
C22 Cr2 C21 35.3(3) . .
C22 Cr2 C21 35.3(3) 7_565 .
S4 Cr2 C21 98.0(2) 7_565 .
S4 Cr2 C21 98.0(2) . .
C1 Cr2 Cr3 45.04(19) . 7_565
C23 Cr2 Cr3 114.5(3) 7_565 7_565
C23 Cr2 Cr3 135.8(3) . 7_565
C22 Cr2 Cr3 172.2(3) . 7_565
C22 Cr2 Cr3 120.8(3) 7_565 7_565
S4 Cr2 Cr3 52.48(7) 7_565 7_565
S4 Cr2 Cr3 99.40(9) . 7_565
C21 Cr2 Cr3 148.73(13) . 7_565
C1 Cr2 Cr3 45.04(19) . .
C23 Cr2 Cr3 135.8(3) 7_565 .
C23 Cr2 Cr3 114.5(3) . .
C22 Cr2 Cr3 120.8(3) . .
C22 Cr2 Cr3 172.2(3) 7_565 .
S4 Cr2 Cr3 99.40(9) 7_565 .
S4 Cr2 Cr3 52.48(7) . .
C21 Cr2 Cr3 148.73(13) . .
Cr3 Cr2 Cr3 58.53(6) 7_565 .
C1 Cr2 Cr1 91.9(3) . .
C23 Cr2 Cr1 159.9(3) 7_565 .
C23 Cr2 Cr1 159.9(3) . .
C22 Cr2 Cr1 126.5(3) . .
C22 Cr2 Cr1 126.5(3) 7_565 .
S4 Cr2 Cr1 52.78(6) 7_565 .
S4 Cr2 Cr1 52.78(6) . .
C21 Cr2 Cr1 112.5(4) . .
Cr3 Cr2 Cr1 60.79(5) 7_565 .
Cr3 Cr2 Cr1 60.79(5) . .
C1 Cr3 C3 99.0(3) . .
C1 Cr3 C35 90.2(4) . .
C3 Cr3 C35 119.9(4) . .
C1 Cr3 C34 109.0(4) . .
C3 Cr3 C34 85.3(4) . .
C35 Cr3 C34 36.8(3) . .
C1 Cr3 C31 108.5(3) . .
C3 Cr3 C31 142.1(4) . .
C35 Cr3 C31 37.4(4) . .
C34 Cr3 C31 61.6(4) . .
C1 Cr3 C33 145.6(4) . .
C3 Cr3 C33 82.5(3) . .
C35 Cr3 C33 60.7(3) . .
C34 Cr3 C33 36.6(3) . .
C31 Cr3 C33 60.1(3) . .
C1 Cr3 S4 104.6(3) . .
C3 Cr3 S4 96.5(3) . .
C35 Cr3 S4 138.3(3) . .
C34 Cr3 S4 145.7(3) . .
C31 Cr3 S4 101.2(3) . .
C33 Cr3 S4 109.4(3) . .
C1 Cr3 C32 144.5(3) . .
C3 Cr3 C32 113.1(3) . .
C35 Cr3 C32 61.2(4) . .
C34 Cr3 C32 61.2(4) . .
C31 Cr3 C32 36.0(3) . .
C33 Cr3 C32 35.9(4) . .
S4 Cr3 C32 87.2(3) . .
C1 Cr3 Cr3 46.8(2) . 7_565
C3 Cr3 Cr3 52.58(19) . 7_565
C35 Cr3 Cr3 116.7(3) . 7_565
C34 Cr3 Cr3 106.8(3) . 7_565
C31 Cr3 Cr3 150.6(3) . 7_565
C33 Cr3 Cr3 128.0(2) . 7_565
S4 Cr3 Cr3 101.12(6) . 7_565
C32 Cr3 Cr3 163.8(3) . 7_565
C1 Cr3 Cr2 52.9(3) . .
C3 Cr3 Cr2 95.3(3) . .
C35 Cr3 Cr2 133.7(2) . .
C34 Cr3 Cr2 161.8(3) . .
C31 Cr3 Cr2 122.0(3) . .
C33 Cr3 Cr2 161.4(3) . .
S4 Cr3 Cr2 52.36(7) . .
C32 Cr3 Cr2 133.6(3) . .
Cr3 Cr3 Cr2 60.74(3) 7_565 .
C1 Cr3 Cr1 96.7(3) . .
C3 Cr3 Cr1 46.0(3) . .
C35 Cr3 Cr1 165.1(3) . .
C34 Cr3 Cr1 128.3(3) . .
C31 Cr3 Cr1 148.0(3) . .
C33 Cr3 Cr1 107.9(3) . .
S4 Cr3 Cr1 52.27(7) . .
C32 Cr3 Cr1 116.2(2) . .
Cr3 Cr3 Cr1 61.15(3) 7_565 .
Cr2 Cr3 Cr1 59.70(5) . .
Cr2 S4 Cr3 75.17(9) . .
Cr2 S4 Cr1 75.05(8) . .
Cr3 S4 Cr1 75.95(9) . .
C1 N1 C2 123.6(5) . .
C1 N1 C2 123.6(5) . 7_565
C2 N1 C2 112.6(10) . 7_565
O3 C3 Cr1 139.9(11) . .
O3 C3 Cr3 127.5(7) . .
Cr1 C3 Cr3 82.1(4) . .
O3 C3 Cr3 127.5(7) . 7_565
Cr1 C3 Cr3 82.1(4) . 7_565
Cr3 C3 Cr3 74.8(4) . 7_565
N1 C1 Cr3 135.0(3) . 7_565
N1 C1 Cr3 135.0(3) . .
Cr3 C1 Cr3 86.3(4) 7_565 .
N1 C1 Cr2 115.0(8) . .
Cr3 C1 Cr2 82.0(4) 7_565 .
Cr3 C1 Cr2 82.0(4) . .
C11 C11 C12 109.0(7) 7_565 .
C11 C11 Cr1 72.1(3) 7_565 .
C12 C11 Cr1 72.1(5) . .
C11 C12 C13 106.8(10) . .
C11 C12 Cr1 71.8(5) . .
C13 C12 Cr1 70.9(7) . .
C12 C13 C12 108.4(14) . 7_565
C12 C13 Cr1 72.4(7) . .
C12 C13 Cr1 72.4(7) 7_565 .
C22 C21 C22 107.4(14) 7_565 .
C22 C21 Cr2 71.8(7) 7_565 .
C22 C21 Cr2 71.8(7) . .
C21 C22 C23 109.0(11) . .
C21 C22 Cr2 73.0(7) . .
C23 C22 Cr2 70.6(5) . .
C23 C23 C22 107.3(7) 7_565 .
C23 C23 Cr2 72.0(3) 7_565 .
C22 C23 Cr2 73.0(5) . .
C32 C31 C35 108.5(9) . .
C32 C31 Cr3 73.5(5) . .
C35 C31 Cr3 71.0(5) . .
C33 C32 C31 107.4(9) . .
C33 C32 Cr3 71.4(5) . .
C31 C32 Cr3 70.5(5) . .
C32 C33 C34 109.7(9) . .
C32 C33 Cr3 72.8(5) . .
C34 C33 Cr3 70.8(5) . .
C35 C34 C33 107.0(9) . .
C35 C34 Cr3 71.3(5) . .
C33 C34 Cr3 72.5(6) . .
C34 C35 C31 107.4(8) . .
C34 C35 Cr3 71.9(5) . .
C31 C35 Cr3 71.6(5) . .
C50 O10 C20 89(2) . .
C30 C20 O10 104(3) . .
C20 C30 C40 103(3) . .
C50 C40 C30 101(3) . .
C40 C50 O10 94(3) . .

loop_
_geom_bond_atom_site_label_1
_geom_bond_atom_site_label_2
_geom_bond_distance
_geom_bond_site_symmetry_2
Cr1 C3 2.020(13) .
Cr1 C13 2.187(15) .
Cr1 C11 2.203(8) .
Cr1 C11 2.203(8) 7_565
Cr1 C12 2.206(9) 7_565
Cr1 C12 2.206(9) .
Cr1 S4 2.268(2) .
Cr1 S4 2.268(2) 7_565
Cr1 Cr2 2.752(2) .
Cr1 Cr3 2.7817(19) .
Cr1 Cr3 2.7817(19) 7_565
Cr2 C1 2.212(11) .
Cr2 C23 2.214(8) 7_565
Cr2 C23 2.214(8) .
Cr2 C22 2.244(10) .
Cr2 C22 2.244(10) 7_565
Cr2 S4 2.249(2) 7_565
Cr2 S4 2.249(2) .
Cr2 C21 2.259(13) .
Cr2 Cr3 2.746(2) 7_565
Cr2 Cr3 2.746(2) .
Cr3 C1 1.962(7) .
Cr3 C3 2.209(9) .
Cr3 C35 2.210(9) .
Cr3 C34 2.216(9) .
Cr3 C31 2.218(8) .
Cr3 C33 2.238(9) .
Cr3 S4 2.253(3) .
Cr3 C32 2.256(9) .
Cr3 Cr3 2.685(2) 7_565
O3 C3 1.010(13) .
N1 C1 1.365(14) .
N1 C2 1.445(11) .
N1 C2 1.445(11) 7_565
C3 Cr3 2.209(9) 7_565
C1 Cr3 1.962(7) 7_565
C11 C11 1.35(2) 7_565
C11 C12 1.365(15) .
C12 C13 1.381(14) .
C13 C12 1.381(14) 7_565
C21 C22 1.365(14) 7_565
C21 C22 1.365(14) .
C22 C23 1.394(14) .
C23 C23 1.37(2) 7_565
C31 C32 1.384(13) .
C31 C35 1.419(14) .
C32 C33 1.384(14) .
C33 C34 1.401(13) .
C34 C35 1.397(13) .
O10 C50 1.62(3) .
O10 C20 1.63(3) .
C20 C30 1.39(3) .
C30 C40 1.58(4) .
C40 C50 1.37(3) .
